data_1536717
loop_
_publ_author_name
'Emmerling, F.'
'Hirschle, C.'
'Roehr, C.'

_publ_section_title
;
 Cs5 Sb8 und beta-Cs Sb: zwei neue binaere Zintl-Phasen
;
_journal_name_full 'Zeitschrift fuer Anorganische und Allgemeine Chemie'
_journal_page_first 559
_journal_page_last 563
_journal_volume 628
_journal_year 2002
_chemical_formula_sum 'Cs5 Sb8'
_space_group_IT_number 14
_symmetry_space_group_name_Hall '-P 2ybc'
_symmetry_space_group_name_H-M 'P 1 21/c 1'
_cell_angle_alpha 90
_cell_angle_beta 96.663
_cell_angle_gamma 90
_cell_formula_units_Z 4
_cell_length_a 7.244
_cell_length_b 11.352
_cell_length_c 27.509
_cell_volume 2246.893
_citation_journal_id_ASTM ZAACAB
_cod_data_source_file Emmerling_ZAACAB_2002_419.cif
_cod_data_source_block Cs5Sb8
_cod_database_code 1536717

loop_
_symmetry_equiv_pos_as_xyz
x,y,z
-x,y+1/2,-z+1/2
-x,-y,-z
x,-y-1/2,z-1/2

loop_
_atom_site_label
_atom_site_type_symbol
_atom_site_fract_x
_atom_site_fract_y
_atom_site_fract_z
_atom_site_occupancy
_atom_site_U_iso_or_equiv
Sb4 Sb 0.2414 0.2525 0.02389 1 0.0
Sb8 Sb 0.1953 0.1286 0.25617 1 0.0
Cs3 Cs+1 0.5206 0.428 0.42661 1 0.0
Sb5 Sb 0.0146 0.5247 0.37452 1 0.0
Cs1 Cs+1 0.0267 0.1859 0.37825 1 0.0
Sb6 Sb 0.5306 0.0391 0.39101 1 0.0
Sb2 Sb 0.1908 0.36124 0.11326 1 0.0
Cs2 Cs+1 0.2859 0.46403 0.25741 1 0.0
Cs4 Cs+1 0.7415 0.3976 0.0213 1 0.0
Sb7 Sb 0.5169 0.20196 0.3162 1 0.0
Cs5 Cs+1 0.7633 0.3067 0.1907 1 0.0
Sb1 Sb 0.061 0.59743 0.47279 1 0.0
Sb3 Sb 0.3057 0.14218 0.16274 1 0.0
